data_4507279
loop_
_publ_author_name
'Sakai, Takahiro'
'Katagiri, Kosuke'
'Uemura, Yuki'
'Masu, Hyuma'
'Tominaga, Masahide'
'Azumaya, Isao'

_publ_section_title
;
 Pseudopolymorphism and Polymorphic Transition Behavior
 ofN-(4&#x2032;-Methoxyphenyl)-2-naphthalenesulfonamide
;
_journal_issue 1
_journal_name_full 'Crystal Growth &amp; Design'
_journal_page_first 308
_journal_paper_doi 10.1021/cg301457v
_journal_volume 13
_journal_year 2013
_chemical_formula_sum 'C20 H18 N O3 S'
_chemical_formula_weight 352.41
_chemical_name_systematic
; 
 ? 
;
_space_group_IT_number 14
_symmetry_cell_setting monoclinic
_symmetry_space_group_name_Hall '-P 2yn'
_symmetry_space_group_name_H-M 'P 1 21/n 1'
_atom_sites_solution_hydrogens geom
_atom_sites_solution_primary direct
_atom_sites_solution_secondary difmap
_audit_creation_method SHELXL-97
_cell_angle_alpha 90.00
_cell_angle_beta 100.004(3)
_cell_angle_gamma 90.00
_cell_formula_units_Z 4
_cell_length_a 10.865(2)
_cell_length_b 6.3351(12)
_cell_length_c 26.008(5)
_cell_measurement_reflns_used 2106
_cell_measurement_temperature 150
_cell_measurement_theta_max 25.27
_cell_measurement_theta_min 2.19
_cell_volume 1762.9(6)
_computing_cell_refinement 'Smart (Bruker AXS)'
_computing_data_collection 'Smart (Bruker AXS)'
_computing_data_reduction 'SAINT (Bruker AXS, 2004)'
_computing_molecular_graphics 'XSHEL (Bruker AXS,2002)'
_computing_publication_material 'XCIF (Bruker AXS, 2001)'
_computing_structure_refinement 'SHELXL-97 (Sheldrick, 1997)'
_computing_structure_solution 'SHELXS-97 (Sheldrick, 1997)'
_diffrn_ambient_temperature 150
_diffrn_detector_area_resol_mean 8.333
_diffrn_measured_fraction_theta_full 0.995
_diffrn_measured_fraction_theta_max 0.980
_diffrn_measurement_device_type 'Bruker Smart1000 CCD area detector'
_diffrn_measurement_method 'omega scans'
_diffrn_radiation_monochromator graphite
_diffrn_radiation_source 'fine-focus sealed tube'
_diffrn_radiation_type MoK\a
_diffrn_radiation_wavelength 0.71073
_diffrn_reflns_av_R_equivalents 0.0530
_diffrn_reflns_av_sigmaI/netI 0.0697
_diffrn_reflns_limit_h_max 13
_diffrn_reflns_limit_h_min -13
_diffrn_reflns_limit_k_max 8
_diffrn_reflns_limit_k_min -6
_diffrn_reflns_limit_l_max 28
_diffrn_reflns_limit_l_min -33
_diffrn_reflns_number 9771
_diffrn_reflns_theta_full 25.00
_diffrn_reflns_theta_max 27.30
_diffrn_reflns_theta_min 1.59
_exptl_absorpt_coefficient_mu 0.202
_exptl_absorpt_correction_T_max 0.9801
_exptl_absorpt_correction_T_min 0.9236
_exptl_absorpt_correction_type empirical
_exptl_absorpt_process_details
;
SADABS Sheldrick 1996
;
_exptl_crystal_colour colourless
_exptl_crystal_density_diffrn 1.328
_exptl_crystal_density_method 'not measured'
_exptl_crystal_description plate
_exptl_crystal_F_000 740
_exptl_crystal_size_max 0.40
_exptl_crystal_size_mid 0.30
_exptl_crystal_size_min 0.10
_refine_diff_density_max 0.538
_refine_diff_density_min -0.548
_refine_diff_density_rms 0.058
_refine_ls_extinction_method none
_refine_ls_goodness_of_fit_ref 1.009
_refine_ls_hydrogen_treatment constr
_refine_ls_matrix_type full
_refine_ls_number_parameters 227
_refine_ls_number_reflns 3891
_refine_ls_number_restraints 0
_refine_ls_restrained_S_all 1.009
_refine_ls_R_factor_all 0.0822
_refine_ls_R_factor_gt 0.0496
_refine_ls_shift/su_max 0.000
_refine_ls_shift/su_mean 0.000
_refine_ls_structure_factor_coef Fsqd
_refine_ls_weighting_details 'calc w=1/[\s^2^(Fo^2^)+(0.0674P)^2^+0.0000P] where P=(Fo^2^+2Fc^2^)/3'
_refine_ls_weighting_scheme calc
_refine_ls_wR_factor_gt 0.1196
_refine_ls_wR_factor_ref 0.1320
_reflns_number_gt 2603
_reflns_number_total 3891
_reflns_threshold_expression >2sigma(I)
_cod_data_source_file cg301457v_si_003.cif
_cod_data_source_block crystal-1b
_cod_depositor_comments
;
The following automatic conversions were performed:

'_symmetry_cell_setting' value 'Monoclinic' changed to 'monoclinic'
according to /home/saulius/struct/CIF-dictionaries/cif_core.dic
dictionary named 'cif_core.dic' version 2.4.2 from 2011-04-26.

Automatic conversion script
Id: cif_fix_values 1891 2012-01-12 08:04:46Z andrius 
;
_cod_original_cell_volume 1762.8(6)
_cod_original_sg_symbol_H-M 'P2(1)/n  '
_cod_database_code 4507279

loop_
_symmetry_equiv_pos_as_xyz
'x, y, z'
'-x+1/2, y+1/2, -z+1/2'
'-x, -y, -z'
'x-1/2, -y-1/2, z-1/2'

loop_
_atom_site_label
_atom_site_type_symbol
_atom_site_fract_x
_atom_site_fract_y
_atom_site_fract_z
_atom_site_U_iso_or_equiv
_atom_site_adp_type
_atom_site_occupancy
_atom_site_symmetry_multiplicity
_atom_site_calc_flag
_atom_site_refinement_flags
S1 S 0.33722(5) -0.12007(8) 0.20437(2) 0.02402(17) Uani 1 1 d .
O1 O 0.32931(14) -0.1307(2) 0.25894(5) 0.0314(4) Uani 1 1 d .
O2 O 0.34389(14) -0.3098(2) 0.17540(6) 0.0316(4) Uani 1 1 d .
O3 O 0.14585(19) 0.1995(3) -0.03367(6) 0.0523(5) Uani 1 1 d .
N1 N 0.21402(15) 0.0107(3) 0.17808(6) 0.0238(4) Uani 1 1 d .
H1 H 0.1579 0.0490 0.1969 0.029 Uiso 1 1 calc R
C8 C 0.6819(2) 0.2702(3) 0.19379(8) 0.0256(5) Uani 1 1 d .
C2 C 0.55375(19) -0.0414(3) 0.17028(8) 0.0256(5) Uani 1 1 d .
H2 H 0.5395 -0.1728 0.1527 0.031 Uiso 1 1 calc R
C10 C 0.4844(2) 0.2323(3) 0.22363(8) 0.0259(5) Uani 1 1 d .
H10 H 0.4227 0.2844 0.2422 0.031 Uiso 1 1 calc R
C1 C 0.46871(19) 0.0349(3) 0.19827(8) 0.0219(5) Uani 1 1 d .
C7 C 0.7949(2) 0.3818(4) 0.19276(9) 0.0333(5) Uani 1 1 d .
H7 H 0.8093 0.5134 0.2103 0.040 Uiso 1 1 calc R
C11 C 0.19778(19) 0.0633(3) 0.12366(8) 0.0242(5) Uani 1 1 d .
C14 C 0.1641(2) 0.1655(4) 0.01885(9) 0.0353(6) Uani 1 1 d .
C3 C 0.6629(2) 0.0747(4) 0.16746(8) 0.0264(5) Uani 1 1 d .
C16 C 0.2103(2) 0.2689(4) 0.10843(8) 0.0299(5) Uani 1 1 d .
H16 H 0.2318 0.3756 0.1341 0.036 Uiso 1 1 calc R
C15 C 0.1918(2) 0.3214(4) 0.05598(9) 0.0324(5) Uani 1 1 d .
H15 H 0.1982 0.4642 0.0456 0.039 Uiso 1 1 calc R
C9 C 0.5889(2) 0.3471(3) 0.22118(8) 0.0273(5) Uani 1 1 d .
H9 H 0.5999 0.4806 0.2380 0.033 Uiso 1 1 calc R
C4 C 0.7549(2) 0.0005(4) 0.13958(9) 0.0387(6) Uani 1 1 d .
H4 H 0.7415 -0.1282 0.1207 0.046 Uiso 1 1 calc R
C12 C 0.1673(2) -0.0912(4) 0.08643(9) 0.0364(6) Uani 1 1 d .
H12 H 0.1567 -0.2330 0.0967 0.044 Uiso 1 1 calc R
C5 C 0.8621(2) 0.1106(5) 0.13943(9) 0.0446(7) Uani 1 1 d .
H5 H 0.9234 0.0583 0.1207 0.054 Uiso 1 1 calc R
C6 C 0.8823(2) 0.3013(4) 0.16689(9) 0.0390(6) Uani 1 1 d .
H6 H 0.9586 0.3753 0.1674 0.047 Uiso 1 1 calc R
C13 C 0.1524(3) -0.0407(4) 0.03445(10) 0.0460(7) Uani 1 1 d .
H13 H 0.1337 -0.1486 0.0089 0.055 Uiso 1 1 calc R
C17 C 0.1448(3) 0.4102(4) -0.05149(10) 0.0554(8) Uani 1 1 d .
H17A H 0.0812 0.4905 -0.0373 0.083 Uiso 1 1 calc R
H17B H 0.1255 0.4122 -0.0897 0.083 Uiso 1 1 calc R
H17C H 0.2270 0.4741 -0.0398 0.083 Uiso 1 1 calc R
C18 C 0.4990(4) 0.4724(10) 0.05204(16) 0.0914(14) Uani 1 1 d .
H18 H 0.4982 0.4528 0.0882 0.110 Uiso 1 1 calc R
C19 C 0.4673(4) 0.6604(9) 0.02951(19) 0.0926(13) Uani 1 1 d .
H19 H 0.4447 0.7732 0.0501 0.111 Uiso 1 1 calc R
C20 C 0.4673(4) 0.6916(7) -0.0226(2) 0.0950(13) Uani 1 1 d .
H20 H 0.4443 0.8246 -0.0383 0.114 Uiso 1 1 calc R

loop_
_atom_site_aniso_label
_atom_site_aniso_U_11
_atom_site_aniso_U_22
_atom_site_aniso_U_33
_atom_site_aniso_U_23
_atom_site_aniso_U_13
_atom_site_aniso_U_12
S1 0.0227(3) 0.0203(3) 0.0288(3) 0.0021(2) 0.0039(2) -0.0012(2)
O1 0.0320(9) 0.0351(9) 0.0280(8) 0.0073(7) 0.0075(6) -0.0040(7)
O2 0.0297(9) 0.0190(8) 0.0461(10) -0.0047(7) 0.0065(7) -0.0006(6)
O3 0.0883(16) 0.0442(12) 0.0237(9) -0.0005(8) 0.0077(9) 0.0114(10)
N1 0.0198(9) 0.0273(10) 0.0255(10) -0.0001(8) 0.0076(7) 0.0021(7)
C8 0.0252(12) 0.0277(12) 0.0225(11) 0.0054(9) 0.0003(8) -0.0027(9)
C2 0.0272(12) 0.0246(12) 0.0250(12) -0.0040(9) 0.0042(9) -0.0007(9)
C10 0.0259(12) 0.0229(12) 0.0290(12) -0.0014(10) 0.0054(9) 0.0030(9)
C1 0.0223(11) 0.0214(11) 0.0213(11) 0.0019(9) 0.0017(8) 0.0001(8)
C7 0.0309(13) 0.0376(14) 0.0293(12) 0.0015(11) -0.0008(9) -0.0100(11)
C11 0.0209(11) 0.0257(12) 0.0256(12) -0.0038(9) 0.0030(9) 0.0006(9)
C14 0.0433(15) 0.0385(15) 0.0237(12) -0.0040(11) 0.0044(10) 0.0073(11)
C3 0.0248(12) 0.0326(13) 0.0220(11) -0.0013(9) 0.0049(9) -0.0022(9)
C16 0.0370(13) 0.0221(12) 0.0299(12) -0.0065(10) 0.0041(10) -0.0033(10)
C15 0.0397(14) 0.0240(12) 0.0341(13) 0.0014(10) 0.0079(10) -0.0019(10)
C9 0.0290(12) 0.0202(12) 0.0312(12) -0.0021(9) 0.0008(9) -0.0018(9)
C4 0.0323(14) 0.0523(17) 0.0331(13) -0.0099(12) 0.0105(10) -0.0032(12)
C12 0.0516(16) 0.0214(12) 0.0328(13) -0.0022(10) -0.0023(11) -0.0024(11)
C5 0.0301(14) 0.070(2) 0.0358(14) -0.0019(14) 0.0106(11) -0.0013(13)
C6 0.0273(13) 0.0601(18) 0.0286(13) 0.0074(12) 0.0018(10) -0.0123(12)
C13 0.073(2) 0.0286(14) 0.0320(14) -0.0103(11) -0.0039(13) 0.0050(13)
C17 0.086(2) 0.0497(18) 0.0324(15) 0.0094(13) 0.0143(14) 0.0112(16)
C18 0.067(3) 0.142(4) 0.062(2) -0.001(3) 0.001(2) -0.037(3)
C19 0.066(3) 0.120(4) 0.084(3) -0.032(3) -0.007(2) -0.001(3)
C20 0.082(3) 0.083(3) 0.106(4) 0.009(3) -0.024(2) -0.016(2)

loop_
_atom_type_symbol
_atom_type_description
_atom_type_scat_dispersion_real
_atom_type_scat_dispersion_imag
_atom_type_scat_source
C C 0.0033 0.0016 'International Tables Vol C Tables 4.2.6.8 and 6.1.1.4'
H H 0.0000 0.0000 'International Tables Vol C Tables 4.2.6.8 and 6.1.1.4'
N N 0.0061 0.0033 'International Tables Vol C Tables 4.2.6.8 and 6.1.1.4'
O O 0.0106 0.0060 'International Tables Vol C Tables 4.2.6.8 and 6.1.1.4'
S S 0.1246 0.1234 'International Tables Vol C Tables 4.2.6.8 and 6.1.1.4'

loop_
_geom_angle_atom_site_label_1
_geom_angle_atom_site_label_2
_geom_angle_atom_site_label_3
_geom_angle
_geom_angle_site_symmetry_1
_geom_angle_site_symmetry_3
O2 S1 O1 119.92(9) . .
O2 S1 N1 108.77(9) . .
O1 S1 N1 104.69(9) . .
O2 S1 C1 107.77(10) . .
O1 S1 C1 107.64(9) . .
N1 S1 C1 107.45(9) . .
C14 O3 C17 118.0(2) . .
C11 N1 S1 119.06(14) . .
C11 N1 H1 120.5 . .
S1 N1 H1 120.5 . .
C3 C8 C9 119.20(19) . .
C3 C8 C7 118.7(2) . .
C9 C8 C7 122.1(2) . .
C1 C2 C3 119.9(2) . .
C1 C2 H2 120.0 . .
C3 C2 H2 120.0 . .
C9 C10 C1 119.1(2) . .
C9 C10 H10 120.4 . .
C1 C10 H10 120.4 . .
C2 C1 C10 121.8(2) . .
C2 C1 S1 119.10(17) . .
C10 C1 S1 119.05(16) . .
C6 C7 C8 120.3(2) . .
C6 C7 H7 119.9 . .
C8 C7 H7 119.9 . .
C16 C11 C12 119.7(2) . .
C16 C11 N1 120.17(19) . .
C12 C11 N1 120.16(19) . .
O3 C14 C15 124.4(2) . .
O3 C14 C13 116.1(2) . .
C15 C14 C13 119.5(2) . .
C2 C3 C4 122.0(2) . .
C2 C3 C8 119.04(19) . .
C4 C3 C8 119.0(2) . .
C11 C16 C15 120.4(2) . .
C11 C16 H16 119.8 . .
C15 C16 H16 119.8 . .
C14 C15 C16 119.7(2) . .
C14 C15 H15 120.2 . .
C16 C15 H15 120.2 . .
C10 C9 C8 120.9(2) . .
C10 C9 H9 119.6 . .
C8 C9 H9 119.6 . .
C5 C4 C3 120.9(2) . .
C5 C4 H4 119.5 . .
C3 C4 H4 119.5 . .
C13 C12 C11 120.0(2) . .
C13 C12 H12 120.0 . .
C11 C12 H12 120.0 . .
C4 C5 C6 120.0(2) . .
C4 C5 H5 120.0 . .
C6 C5 H5 120.0 . .
C7 C6 C5 121.1(2) . .
C7 C6 H6 119.5 . .
C5 C6 H6 119.5 . .
C12 C13 C14 120.6(2) . .
C12 C13 H13 119.7 . .
C14 C13 H13 119.7 . .
O3 C17 H17A 109.5 . .
O3 C17 H17B 109.5 . .
H17A C17 H17B 109.5 . .
O3 C17 H17C 109.5 . .
H17A C17 H17C 109.5 . .
H17B C17 H17C 109.5 . .
C19 C18 C20 119.9(4) . 3_665
C19 C18 H18 120.0 . .
C20 C18 H18 120.0 3_665 .
C18 C19 C20 121.0(4) . .
C18 C19 H19 119.5 . .
C20 C19 H19 119.5 . .
C19 C20 C18 119.1(4) . 3_665
C19 C20 H20 120.4 . .
C18 C20 H20 120.4 3_665 .

loop_
_geom_bond_atom_site_label_1
_geom_bond_atom_site_label_2
_geom_bond_distance
_geom_bond_site_symmetry_2
S1 O2 1.4271(15) .
S1 O1 1.4382(15) .
S1 N1 1.6210(18) .
S1 C1 1.763(2) .
O3 C14 1.363(3) .
O3 C17 1.412(3) .
N1 C11 1.435(3) .
N1 H1 0.8800 .
C8 C3 1.413(3) .
C8 C9 1.419(3) .
C8 C7 1.422(3) .
C2 C1 1.361(3) .
C2 C3 1.408(3) .
C2 H2 0.9500 .
C10 C9 1.359(3) .
C10 C1 1.410(3) .
C10 H10 0.9500 .
C7 C6 1.355(3) .
C7 H7 0.9500 .
C11 C16 1.375(3) .
C11 C12 1.376(3) .
C14 C15 1.378(3) .
C14 C13 1.380(3) .
C3 C4 1.413(3) .
C16 C15 1.384(3) .
C16 H16 0.9500 .
C15 H15 0.9500 .
C9 H9 0.9500 .
C4 C5 1.358(3) .
C4 H4 0.9500 .
C12 C13 1.371(3) .
C12 H12 0.9500 .
C5 C6 1.401(4) .
C5 H5 0.9500 .
C6 H6 0.9500 .
C13 H13 0.9500 .
C17 H17A 0.9800 .
C17 H17B 0.9800 .
C17 H17C 0.9800 .
C18 C19 1.345(6) .
C18 C20 1.377(6) 3_665
C18 H18 0.9500 .
C19 C20 1.370(6) .
C19 H19 0.9500 .
C20 C18 1.377(6) 3_665
C20 H20 0.9500 .
